data_8104104
loop_
_publ_author_name
'Dinnebier, R.E.'
'Vensky, S.'
'Jansen, M.'
'Stephens, P.'

_publ_section_title
;
 Crystal structure of K2 (C2 O6) - first proof of existence and
 constitution of a peroxodicarbonate ion
;
_journal_name_full 'Zeitschrift fuer Kristallographie, Supplement Issue'
_journal_page_first 42
_journal_page_last 42
_journal_volume 19
_journal_year 2002
_chemical_formula_sum 'C2 K2 O6'
_chemical_name_systematic 'K2 (C2 O6)'
_space_group_IT_number 14
_symmetry_space_group_name_Hall '-P 2ybc'
_symmetry_space_group_name_H-M 'P 1 21/c 1'
_cell_angle_alpha 90
_cell_angle_beta 111.239
_cell_angle_gamma 90
_cell_formula_units_Z 4
_cell_length_a 8.38052
_cell_length_b 10.76409
_cell_length_c 7.11671
_cell_volume 598.383
_citation_journal_id_ASTM ZKSUP2
_cod_data_source_file Dinnebier_ZKSUP2_2002_543.cif
_cod_data_source_block C2K2O6
_cod_original_cell_volume 598.3834
_cod_database_code 8104104

loop_
_symmetry_equiv_pos_as_xyz
x,y,z
-x,y+1/2,-z+1/2
-x,-y,-z
x,-y-1/2,z-1/2

loop_
_atom_site_label
_atom_site_type_symbol
_atom_site_fract_x
_atom_site_fract_y
_atom_site_fract_z
_atom_site_occupancy
_atom_site_U_iso_or_equiv
K2 K+1 0.3025 0.6609 0.7799 1 0.0
O6 O-2 0.4343 0.9387 0.6738 1 0.0
O2 O-1 0.6985 0.9261 0.8821 1 0.0
O5 O-2 0.9213 0.959 0.7023 1 0.0
C2 C+4 0.9501 0.8742 0.8338 1 0.0
K1 K+1 0.1959 0.41019 0.1972 1 0.0
O3 O-2 0.5643 0.7676 0.6516 1 0.0
O4 O-2 1.0846 0.8097 0.8782 1 0.0
C1 C+4 0.5712 0.8726 0.739 1 0.0
O1 O-1 0.8503 0.8464 0.933 1 0.0
